data_7225558
loop_
_publ_author_name
'Mahmoudi, Ghodrat'
'Stilinovic, Vladimir'
'Bauza, Antonio'
'Frontera, Antonio'
'Bartyzel, Agata'
'Ruiz-Perez, Catalina'
'Kirillov, Alexander M.'

_publ_section_title
;
 Inorganic-Organic Hybrid Materials Based on PbBr2 and Pyridine-Hydrazone
 Blocks -- Structural and Theoretical Study
;
_journal_name_full 'RSC Adv.'
_journal_paper_doi 10.1039/C6RA13462A
_journal_year 2016
_chemical_formula_sum 'C54 H48 Br4 N8 Pb2'
_chemical_formula_weight 1543.00
_chemical_name_systematic
; 
 ? 
;
_space_group_IT_number 2
_symmetry_cell_setting triclinic
_symmetry_space_group_name_Hall '-P 1'
_symmetry_space_group_name_H-M 'P -1'
_atom_sites_solution_hydrogens geom
_atom_sites_solution_primary direct
_atom_sites_solution_secondary difmap
_audit_creation_method SHELXL-97
_audit_update_record
;
2015-11-04 deposited with the CCDC.
2016-06-15 downloaded from the CCDC.
;
_cell_angle_alpha 94.099(1)
_cell_angle_beta 103.293(1)
_cell_angle_gamma 105.080(2)
_cell_formula_units_Z 1
_cell_length_a 10.1876(4)
_cell_length_b 10.6582(4)
_cell_length_c 12.8044(5)
_cell_measurement_reflns_used 7853
_cell_measurement_temperature 100(2)
_cell_measurement_theta_max 31.15
_cell_measurement_theta_min 2.34
_cell_volume 1293.66(9)
_computing_cell_refinement 'Apex2 v2009.7-0'
_computing_data_collection 'Apex2 v2009.7-0 (Bruker, 2009)'
_computing_data_reduction 'Apex2 v2009.7-0'
_computing_molecular_graphics 'SHELXTL 6.14'
_computing_publication_material 'SHELXTL 6.14'
_computing_structure_refinement 'SHELXTL 6.14'
_computing_structure_solution 'SHELXTL 6.14 (Bruker, 2000-2003; Sheldrick, 2008)'
_diffrn_ambient_temperature 100(2)
_diffrn_measured_fraction_theta_full 0.991
_diffrn_measured_fraction_theta_max 0.896
_diffrn_measurement_device_type 'Bruker AXS SMART APEX CCD diffractometer'
_diffrn_measurement_method '\w scans'
_diffrn_radiation_monochromator graphite
_diffrn_radiation_source 'fine-focus sealed tube'
_diffrn_radiation_type MoK\a
_diffrn_radiation_wavelength 0.71073
_diffrn_reflns_av_R_equivalents 0.0268
_diffrn_reflns_av_sigmaI/netI 0.0387
_diffrn_reflns_limit_h_max 14
_diffrn_reflns_limit_h_min -14
_diffrn_reflns_limit_k_max 15
_diffrn_reflns_limit_k_min -14
_diffrn_reflns_limit_l_max 18
_diffrn_reflns_limit_l_min -18
_diffrn_reflns_number 15494
_diffrn_reflns_theta_full 28.00
_diffrn_reflns_theta_max 31.37
_diffrn_reflns_theta_min 1.65
_diffrn_standards_number 0
_exptl_absorpt_coefficient_mu 9.632
_exptl_absorpt_correction_T_max 0.7463
_exptl_absorpt_correction_T_min 0.3595
_exptl_absorpt_correction_type multi-scan
_exptl_absorpt_process_details 'Apex2  v2009.7-0 (Bruker, 2009)'
_exptl_crystal_colour yellow
_exptl_crystal_density_diffrn 1.981
_exptl_crystal_density_method 'not measured'
_exptl_crystal_description block
_exptl_crystal_F_000 732
_exptl_crystal_size_max 0.513
_exptl_crystal_size_mid 0.388
_exptl_crystal_size_min 0.182
_refine_diff_density_max 1.865
_refine_diff_density_min -1.744
_refine_diff_density_rms 0.139
_refine_ls_extinction_method none
_refine_ls_goodness_of_fit_ref 1.024
_refine_ls_hydrogen_treatment constr
_refine_ls_matrix_type full
_refine_ls_number_parameters 307
_refine_ls_number_reflns 7630
_refine_ls_number_restraints 0
_refine_ls_restrained_S_all 1.024
_refine_ls_R_factor_all 0.0301
_refine_ls_R_factor_gt 0.0252
_refine_ls_shift/su_max 0.001
_refine_ls_shift/su_mean 0.000
_refine_ls_structure_factor_coef Fsqd
_refine_ls_weighting_details 'calc w=1/[\s^2^(Fo^2^)+(0.0276P)^2^+0.7822P] where P=(Fo^2^+2Fc^2^)/3'
_refine_ls_weighting_scheme calc
_refine_ls_wR_factor_gt 0.0597
_refine_ls_wR_factor_ref 0.0614
_reflns_number_gt 6865
_reflns_number_total 8524
_reflns_threshold_expression I>2\s(I)
_cod_data_source_file c6ra13462a1.cif
_cod_data_source_block 1
_cod_depositor_comments
;
The following automatic conversions were performed:

'_symmetry_cell_setting' value 'Triclinic' changed to 'triclinic'
according to
/usr/data/users/saulius/crontab/automatic-downloads/rss-feeds/RSC/lib/dictionaries/cif_core.dic
dictionary named 'cif_core.dic' version 2.4.2 from 2011-04-26.

Automatic conversion script
Id: cif_fix_values 4268 2015-11-12 08:31:59Z antanas 
;
_cod_original_sg_symbol_H-M P-1
_cod_database_code 7225558

loop_
_symmetry_equiv_pos_as_xyz
'x, y, z'
'-x, -y, -z'

loop_
_atom_site_label
_atom_site_type_symbol
_atom_site_fract_x
_atom_site_fract_y
_atom_site_fract_z
_atom_site_U_iso_or_equiv
_atom_site_adp_type
_atom_site_occupancy
_atom_site_symmetry_multiplicity
_atom_site_calc_flag
_atom_site_refinement_flags
Br1 Br 0.59911(3) 0.92015(3) 0.40638(3) 0.02771(7) Uani 1 1 d .
Br2 Br 0.19959(3) 0.61852(3) 0.24527(3) 0.02843(7) Uani 1 1 d .
C1 C 0.5206(3) 0.6484(3) 0.5760(3) 0.0219(6) Uani 1 1 d .
H1 H 0.5673 0.6747 0.5215 0.026 Uiso 1 1 calc R
C2 C 0.5678(3) 0.5643(3) 0.6426(3) 0.0232(6) Uani 1 1 d .
H2 H 0.6458 0.5347 0.6348 0.028 Uiso 1 1 calc R
C3 C 0.4991(3) 0.5243(3) 0.7206(3) 0.0231(6) Uani 1 1 d .
H3 H 0.5258 0.4631 0.7654 0.028 Uiso 1 1 calc R
C4 C 0.3900(3) 0.5749(3) 0.7327(2) 0.0201(6) Uani 1 1 d .
H4 H 0.3435 0.5514 0.7878 0.024 Uiso 1 1 calc R
C5 C 0.3500(3) 0.6601(3) 0.6634(2) 0.0162(5) Uani 1 1 d .
C6 C 0.2354(3) 0.7204(3) 0.6740(2) 0.0161(5) Uani 1 1 d .
C7 C 0.2219(3) 0.7465(3) 0.7869(2) 0.0169(5) Uani 1 1 d .
C8 C 0.3099(3) 0.8601(3) 0.8528(3) 0.0224(6) Uani 1 1 d .
H8 H 0.3748 0.9209 0.8250 0.027 Uiso 1 1 calc R
C9 C 0.3037(4) 0.8855(4) 0.9588(3) 0.0297(7) Uani 1 1 d .
H9 H 0.3627 0.9644 1.0031 0.036 Uiso 1 1 calc R
C10 C 0.2115(4) 0.7956(4) 1.0000(3) 0.0316(8) Uani 1 1 d .
H10 H 0.2091 0.8112 1.0735 0.038 Uiso 1 1 calc R
C11 C 0.1232(4) 0.6838(3) 0.9346(3) 0.0342(8) Uani 1 1 d .
H11 H 0.0592 0.6228 0.9630 0.041 Uiso 1 1 calc R
C12 C 0.1263(4) 0.6587(3) 0.8278(3) 0.0300(7) Uani 1 1 d .
H12 H 0.0633 0.5820 0.7827 0.036 Uiso 1 1 calc R
C13 C 0.0576(3) 0.8182(4) 0.5944(3) 0.0247(7) Uani 1 1 d .
H13A H 0.0892 0.9090 0.5782 0.030 Uiso 1 1 calc R
H13B H 0.0439 0.8229 0.6685 0.030 Uiso 1 1 calc R
C14 C -0.0818(3) 0.7446(4) 0.5129(3) 0.0287(7) Uani 1 1 d .
H14A H -0.1258 0.6647 0.5415 0.034 Uiso 1 1 calc R
H14B H -0.1459 0.8009 0.5067 0.034 Uiso 1 1 calc R
C15 C -0.0680(3) 0.7045(4) 0.4005(2) 0.0259(7) Uani 1 1 d .
H15A H -0.0279 0.6292 0.4020 0.031 Uiso 1 1 calc R
H15B H -0.1624 0.6760 0.3490 0.031 Uiso 1 1 calc R
C16 C -0.0157(3) 0.8436(3) 0.2689(2) 0.0176(5) Uani 1 1 d .
C17 C -0.1528(3) 0.7783(3) 0.1868(2) 0.0173(5) Uani 1 1 d .
C18 C -0.1573(3) 0.6824(3) 0.1065(3) 0.0235(6) Uani 1 1 d .
H18 H -0.0752 0.6566 0.1049 0.028 Uiso 1 1 calc R
C19 C -0.2825(4) 0.6238(3) 0.0279(3) 0.0299(7) Uani 1 1 d .
H19 H -0.2861 0.5578 -0.0275 0.036 Uiso 1 1 calc R
C20 C -0.4015(4) 0.6615(4) 0.0305(3) 0.0316(8) Uani 1 1 d .
H20 H -0.4865 0.6227 -0.0241 0.038 Uiso 1 1 calc R
C21 C -0.3978(4) 0.7551(4) 0.1117(3) 0.0330(8) Uani 1 1 d .
H21 H -0.4806 0.7795 0.1140 0.040 Uiso 1 1 calc R
C22 C -0.2731(3) 0.8140(4) 0.1903(3) 0.0280(7) Uani 1 1 d .
H22 H -0.2704 0.8787 0.2464 0.034 Uiso 1 1 calc R
C23 C 0.0848(3) 0.9500(3) 0.2329(2) 0.0167(5) Uani 1 1 d .
C24 C 0.0391(3) 1.0222(3) 0.1536(3) 0.0219(6) Uani 1 1 d .
H24 H -0.0584 1.0056 0.1205 0.026 Uiso 1 1 calc R
C25 C 0.1373(4) 1.1185(3) 0.1232(3) 0.0267(7) Uani 1 1 d .
H25 H 0.1080 1.1700 0.0698 0.032 Uiso 1 1 calc R
C26 C 0.2791(4) 1.1393(3) 0.1716(3) 0.0264(7) Uani 1 1 d .
H26 H 0.3487 1.2040 0.1513 0.032 Uiso 1 1 calc R
C27 C 0.3168(3) 1.0631(3) 0.2504(3) 0.0215(6) Uani 1 1 d .
H27 H 0.4139 1.0767 0.2834 0.026 Uiso 1 1 calc R
N1 N 0.4129(3) 0.6948(2) 0.5840(2) 0.0180(5) Uani 1 1 d .
N2 N 0.1653(3) 0.7516(3) 0.5893(2) 0.0197(5) Uani 1 1 d .
N3 N 0.0226(3) 0.8132(3) 0.3629(2) 0.0207(5) Uani 1 1 d .
N4 N 0.2228(3) 0.9717(2) 0.2818(2) 0.0178(5) Uani 1 1 d .
Pb1 Pb 0.298495(10) 0.827785(11) 0.429549(8) 0.01677(4) Uani 1 1 d .

loop_
_atom_site_aniso_label
_atom_site_aniso_U_11
_atom_site_aniso_U_22
_atom_site_aniso_U_33
_atom_site_aniso_U_23
_atom_site_aniso_U_13
_atom_site_aniso_U_12
Br1 0.02479(15) 0.03127(17) 0.03448(18) 0.01005(14) 0.01726(13) 0.01083(13)
Br2 0.02577(16) 0.02459(15) 0.03491(18) 0.00668(13) 0.00238(13) 0.01127(12)
C1 0.0279(15) 0.0232(15) 0.0193(15) 0.0059(12) 0.0092(12) 0.0120(12)
C2 0.0270(16) 0.0234(15) 0.0211(15) 0.0033(12) 0.0044(12) 0.0120(12)
C3 0.0303(16) 0.0209(15) 0.0181(15) 0.0057(11) 0.0017(12) 0.0104(12)
C4 0.0233(14) 0.0196(14) 0.0146(14) 0.0036(11) 0.0020(11) 0.0035(11)
C5 0.0179(13) 0.0165(13) 0.0118(12) 0.0008(10) 0.0026(10) 0.0021(10)
C6 0.0153(12) 0.0175(13) 0.0142(13) 0.0036(10) 0.0041(10) 0.0015(10)
C7 0.0199(13) 0.0195(13) 0.0129(13) 0.0060(10) 0.0044(10) 0.0069(11)
C8 0.0198(14) 0.0277(16) 0.0175(14) -0.0009(12) 0.0044(11) 0.0045(12)
C9 0.0272(16) 0.042(2) 0.0178(15) -0.0059(14) 0.0014(13) 0.0130(15)
C10 0.047(2) 0.045(2) 0.0157(15) 0.0102(14) 0.0123(14) 0.0299(18)
C11 0.058(2) 0.0254(17) 0.032(2) 0.0141(14) 0.0318(18) 0.0131(16)
C12 0.042(2) 0.0213(16) 0.0271(18) 0.0044(13) 0.0194(15) 0.0006(14)
C13 0.0189(14) 0.0421(19) 0.0181(15) 0.0080(13) 0.0072(11) 0.0141(13)
C14 0.0157(14) 0.052(2) 0.0207(16) 0.0170(15) 0.0056(12) 0.0091(14)
C15 0.0146(13) 0.0417(19) 0.0157(14) 0.0135(13) 0.0012(11) -0.0020(12)
C16 0.0152(13) 0.0247(14) 0.0124(13) 0.0026(11) 0.0018(10) 0.0063(11)
C17 0.0159(13) 0.0240(14) 0.0119(13) 0.0053(11) 0.0028(10) 0.0056(11)
C18 0.0262(16) 0.0212(15) 0.0211(15) 0.0039(12) 0.0063(12) 0.0026(12)
C19 0.0355(19) 0.0244(16) 0.0205(16) -0.0010(13) 0.0032(14) -0.0031(14)
C20 0.0249(16) 0.0322(18) 0.0230(17) 0.0126(14) -0.0072(13) -0.0075(13)
C21 0.0194(15) 0.044(2) 0.035(2) 0.0151(16) 0.0008(14) 0.0098(14)
C22 0.0217(15) 0.0364(19) 0.0247(17) 0.0019(14) 0.0023(13) 0.0101(14)
C23 0.0183(13) 0.0197(13) 0.0117(13) 0.0002(10) 0.0043(10) 0.0048(11)
C24 0.0231(15) 0.0245(15) 0.0183(15) 0.0054(12) 0.0024(11) 0.0088(12)
C25 0.0343(17) 0.0216(15) 0.0208(16) 0.0072(12) 0.0013(13) 0.0063(13)
C26 0.0329(17) 0.0160(14) 0.0246(17) 0.0057(12) 0.0057(13) -0.0018(12)
C27 0.0223(14) 0.0186(14) 0.0192(15) 0.0037(11) 0.0027(11) 0.0000(11)
N1 0.0206(12) 0.0189(12) 0.0160(12) 0.0032(9) 0.0057(9) 0.0071(9)
N2 0.0168(11) 0.0305(14) 0.0127(12) 0.0065(10) 0.0040(9) 0.0069(10)
N3 0.0170(12) 0.0313(14) 0.0126(12) 0.0073(10) 0.0041(9) 0.0034(10)
N4 0.0189(12) 0.0176(11) 0.0144(12) 0.0022(9) 0.0019(9) 0.0030(9)
Pb1 0.01400(5) 0.02443(6) 0.01281(6) 0.00944(4) 0.00305(4) 0.00563(4)

loop_
_atom_type_symbol
_atom_type_description
_atom_type_scat_dispersion_real
_atom_type_scat_dispersion_imag
_atom_type_scat_source
C C 0.0033 0.0016 'International Tables Vol C Tables 4.2.6.8 and 6.1.1.4'
H H 0.0000 0.0000 'International Tables Vol C Tables 4.2.6.8 and 6.1.1.4'
Br Br -0.2901 2.4595 'International Tables Vol C Tables 4.2.6.8 and 6.1.1.4'
N N 0.0061 0.0033 'International Tables Vol C Tables 4.2.6.8 and 6.1.1.4'
Pb Pb -3.3944 10.1111 'International Tables Vol C Tables 4.2.6.8 and 6.1.1.4'

loop_
_geom_angle_atom_site_label_1
_geom_angle_atom_site_label_2
_geom_angle_atom_site_label_3
_geom_angle
_geom_angle_site_symmetry_3
Pb1 Br1 Pb1 98.018(9) 2_676
N1 C1 C2 123.6(3) .
N1 C1 H1 118.2 .
C2 C1 H1 118.2 .
C3 C2 C1 118.4(3) .
C3 C2 H2 120.8 .
C1 C2 H2 120.8 .
C2 C3 C4 118.9(3) .
C2 C3 H3 120.5 .
C4 C3 H3 120.5 .
C5 C4 C3 119.2(3) .
C5 C4 H4 120.4 .
C3 C4 H4 120.4 .
N1 C5 C4 122.0(3) .
N1 C5 C6 116.2(2) .
C4 C5 C6 121.7(3) .
N2 C6 C5 118.2(3) .
N2 C6 C7 126.2(3) .
C5 C6 C7 115.5(2) .
C8 C7 C12 119.5(3) .
C8 C7 C6 118.8(3) .
C12 C7 C6 121.8(3) .
C9 C8 C7 120.5(3) .
C9 C8 H8 119.8 .
C7 C8 H8 119.8 .
C10 C9 C8 119.7(3) .
C10 C9 H9 120.1 .
C8 C9 H9 120.1 .
C11 C10 C9 119.9(3) .
C11 C10 H10 120.1 .
C9 C10 H10 120.1 .
C10 C11 C12 120.9(3) .
C10 C11 H11 119.6 .
C12 C11 H11 119.6 .
C11 C12 C7 119.5(3) .
C11 C12 H12 120.2 .
C7 C12 H12 120.2 .
N2 C13 C14 110.5(3) .
N2 C13 H13A 109.5 .
C14 C13 H13A 109.5 .
N2 C13 H13B 109.5 .
C14 C13 H13B 109.5 .
H13A C13 H13B 108.1 .
C15 C14 C13 114.4(3) .
C15 C14 H14A 108.7 .
C13 C14 H14A 108.7 .
C15 C14 H14B 108.7 .
C13 C14 H14B 108.7 .
H14A C14 H14B 107.6 .
N3 C15 C14 111.4(3) .
N3 C15 H15A 109.4 .
C14 C15 H15A 109.4 .
N3 C15 H15B 109.4 .
C14 C15 H15B 109.4 .
H15A C15 H15B 108.0 .
N3 C16 C23 118.4(3) .
N3 C16 C17 125.9(3) .
C23 C16 C17 115.7(2) .
C22 C17 C18 120.1(3) .
C22 C17 C16 120.9(3) .
C18 C17 C16 119.0(3) .
C17 C18 C19 119.7(3) .
C17 C18 H18 120.1 .
C19 C18 H18 120.1 .
C20 C19 C18 120.0(3) .
C20 C19 H19 120.0 .
C18 C19 H19 120.0 .
C21 C20 C19 120.3(3) .
C21 C20 H20 119.8 .
C19 C20 H20 119.8 .
C20 C21 C22 120.0(3) .
C20 C21 H21 120.0 .
C22 C21 H21 120.0 .
C17 C22 C21 119.9(3) .
C17 C22 H22 120.0 .
C21 C22 H22 120.0 .
N4 C23 C24 121.8(3) .
N4 C23 C16 116.3(3) .
C24 C23 C16 121.9(3) .
C25 C24 C23 119.1(3) .
C25 C24 H24 120.4 .
C23 C24 H24 120.4 .
C24 C25 C26 119.2(3) .
C24 C25 H25 120.4 .
C26 C25 H25 120.4 .
C25 C26 C27 118.4(3) .
C25 C26 H26 120.8 .
C27 C26 H26 120.8 .
N4 C27 C26 122.9(3) .
N4 C27 H27 118.6 .
C26 C27 H27 118.6 .
C1 N1 C5 117.8(3) .
C1 N1 Pb1 121.7(2) .
C5 N1 Pb1 119.98(18) .
C6 N2 C13 121.3(3) .
C6 N2 Pb1 118.34(19) .
C13 N2 Pb1 111.81(18) .
C16 N3 C15 120.9(3) .
C16 N3 Pb1 114.95(19) .
C15 N3 Pb1 112.91(19) .
C27 N4 C23 118.6(3) .
C27 N4 Pb1 121.9(2) .
C23 N4 Pb1 119.44(19) .
N4 Pb1 N3 61.97(8) .
N4 Pb1 N1 172.49(7) .
N3 Pb1 N1 125.49(8) .
N4 Pb1 N2 125.93(8) .
N3 Pb1 N2 69.83(7) .
N1 Pb1 N2 60.20(7) .
N4 Pb1 Br2 83.45(5) .
N3 Pb1 Br2 78.05(6) .
N1 Pb1 Br2 98.70(5) .
N2 Pb1 Br2 109.71(6) .
N4 Pb1 Br1 89.07(6) .
N3 Pb1 Br1 150.71(5) .
N1 Pb1 Br1 83.57(5) .
N2 Pb1 Br1 137.93(5) .
Br2 Pb1 Br1 95.366(10) .
N4 Pb1 Br1 86.98(5) 2_676
N3 Pb1 Br1 99.60(6) 2_676
N1 Pb1 Br1 90.49(5) 2_676
N2 Pb1 Br1 78.01(6) 2_676
Br2 Pb1 Br1 170.122(10) 2_676
Br1 Pb1 Br1 81.981(10) 2_676

loop_
_geom_bond_atom_site_label_1
_geom_bond_atom_site_label_2
_geom_bond_distance
_geom_bond_site_symmetry_2
Br1 Pb1 3.0541(3) .
Br1 Pb1 3.0735(4) 2_676
Br2 Pb1 2.9228(4) .
C1 N1 1.337(4) .
C1 C2 1.381(4) .
C1 H1 0.9500 .
C2 C3 1.377(5) .
C2 H2 0.9500 .
C3 C4 1.388(4) .
C3 H3 0.9500 .
C4 C5 1.385(4) .
C4 H4 0.9500 .
C5 N1 1.346(4) .
C5 C6 1.498(4) .
C6 N2 1.271(4) .
C6 C7 1.498(4) .
C7 C8 1.386(4) .
C7 C12 1.389(4) .
C8 C9 1.384(4) .
C8 H8 0.9500 .
C9 C10 1.383(5) .
C9 H9 0.9500 .
C10 C11 1.373(5) .
C10 H10 0.9500 .
C11 C12 1.383(5) .
C11 H11 0.9500 .
C12 H12 0.9500 .
C13 N2 1.464(4) .
C13 C14 1.531(5) .
C13 H13A 0.9900 .
C13 H13B 0.9900 .
C14 C15 1.521(5) .
C14 H14A 0.9900 .
C14 H14B 0.9900 .
C15 N3 1.468(4) .
C15 H15A 0.9900 .
C15 H15B 0.9900 .
C16 N3 1.270(4) .
C16 C23 1.495(4) .
C16 C17 1.502(4) .
C17 C22 1.384(4) .
C17 C18 1.381(4) .
C18 C19 1.391(4) .
C18 H18 0.9500 .
C19 C20 1.380(5) .
C19 H19 0.9500 .
C20 C21 1.376(6) .
C20 H20 0.9500 .
C21 C22 1.388(5) .
C21 H21 0.9500 .
C22 H22 0.9500 .
C23 N4 1.352(4) .
C23 C24 1.386(4) .
C24 C25 1.381(5) .
C24 H24 0.9500 .
C25 C26 1.386(5) .
C25 H25 0.9500 .
C26 C27 1.388(4) .
C26 H26 0.9500 .
C27 N4 1.332(4) .
C27 H27 0.9500 .
N1 Pb1 2.734(2) .
N2 Pb1 2.761(2) .
N3 Pb1 2.702(2) .
N4 Pb1 2.624(2) .
Pb1 Br1 3.0735(4) 2_676

loop_
_geom_torsion_atom_site_label_1
_geom_torsion_atom_site_label_2
_geom_torsion_atom_site_label_3
_geom_torsion_atom_site_label_4
_geom_torsion
_geom_torsion_site_symmetry_1
_geom_torsion_site_symmetry_4
N1 C1 C2 C3 1.0(5) . .
C1 C2 C3 C4 -3.1(5) . .
C2 C3 C4 C5 2.4(4) . .
C3 C4 C5 N1 0.5(4) . .
C3 C4 C5 C6 -178.6(3) . .
N1 C5 C6 N2 28.9(4) . .
C4 C5 C6 N2 -152.0(3) . .
N1 C5 C6 C7 -147.1(3) . .
C4 C5 C6 C7 32.1(4) . .
N2 C6 C7 C8 -93.2(4) . .
C5 C6 C7 C8 82.4(3) . .
N2 C6 C7 C12 88.4(4) . .
C5 C6 C7 C12 -96.1(4) . .
C12 C7 C8 C9 0.7(5) . .
C6 C7 C8 C9 -177.9(3) . .
C7 C8 C9 C10 1.4(5) . .
C8 C9 C10 C11 -2.1(5) . .
C9 C10 C11 C12 0.7(6) . .
C10 C11 C12 C7 1.4(6) . .
C8 C7 C12 C11 -2.1(5) . .
C6 C7 C12 C11 176.4(3) . .
N2 C13 C14 C15 -46.3(4) . .
C13 C14 C15 N3 -46.3(4) . .
N3 C16 C17 C22 83.3(4) . .
C23 C16 C17 C22 -99.2(3) . .
N3 C16 C17 C18 -97.3(4) . .
C23 C16 C17 C18 80.2(4) . .
C22 C17 C18 C19 1.3(5) . .
C16 C17 C18 C19 -178.1(3) . .
C17 C18 C19 C20 0.0(5) . .
C18 C19 C20 C21 -1.3(5) . .
C19 C20 C21 C22 1.3(5) . .
C18 C17 C22 C21 -1.3(5) . .
C16 C17 C22 C21 178.1(3) . .
C20 C21 C22 C17 0.0(5) . .
N3 C16 C23 N4 24.4(4) . .
C17 C16 C23 N4 -153.3(3) . .
N3 C16 C23 C24 -155.8(3) . .
C17 C16 C23 C24 26.5(4) . .
N4 C23 C24 C25 0.4(5) . .
C16 C23 C24 C25 -179.5(3) . .
C23 C24 C25 C26 1.0(5) . .
C24 C25 C26 C27 -1.0(5) . .
C25 C26 C27 N4 -0.4(5) . .
C2 C1 N1 C5 1.9(5) . .
C2 C1 N1 Pb1 -169.9(2) . .
C4 C5 N1 C1 -2.7(4) . .
C6 C5 N1 C1 176.5(3) . .
C4 C5 N1 Pb1 169.3(2) . .
C6 C5 N1 Pb1 -11.6(3) . .
C5 C6 N2 C13 -176.2(3) . .
C7 C6 N2 C13 -0.8(5) . .
C5 C6 N2 Pb1 -31.0(3) . .
C7 C6 N2 Pb1 144.4(2) . .
C14 C13 N2 C6 -127.4(3) . .
C14 C13 N2 Pb1 85.3(3) . .
C23 C16 N3 C15 -176.4(3) . .
C17 C16 N3 C15 1.0(5) . .
C23 C16 N3 Pb1 -35.2(3) . .
C17 C16 N3 Pb1 142.2(2) . .
C14 C15 N3 C16 -131.9(3) . .
C14 C15 N3 Pb1 86.2(3) . .
C26 C27 N4 C23 1.7(5) . .
C26 C27 N4 Pb1 179.3(2) . .
C24 C23 N4 C27 -1.7(4) . .
C16 C23 N4 C27 178.2(3) . .
C24 C23 N4 Pb1 -179.3(2) . .
C16 C23 N4 Pb1 0.5(3) . .
C27 N4 Pb1 N3 170.8(3) . .
C23 N4 Pb1 N3 -11.66(19) . .
C27 N4 Pb1 N2 141.0(2) . .
C23 N4 Pb1 N2 -41.4(2) . .
C27 N4 Pb1 Br2 -109.3(2) . .
C23 N4 Pb1 Br2 68.3(2) . .
C27 N4 Pb1 Br1 -13.8(2) . .
C23 N4 Pb1 Br1 163.8(2) . .
C27 N4 Pb1 Br1 68.2(2) . 2_676
C23 N4 Pb1 Br1 -114.2(2) . 2_676
C16 N3 Pb1 N4 24.4(2) . .
C15 N3 Pb1 N4 168.7(2) . .
C16 N3 Pb1 N1 -156.7(2) . .
C15 N3 Pb1 N1 -12.5(2) . .
C16 N3 Pb1 N2 179.1(2) . .
C15 N3 Pb1 N2 -36.7(2) . .
C16 N3 Pb1 Br2 -64.5(2) . .
C15 N3 Pb1 Br2 79.8(2) . .
C16 N3 Pb1 Br1 15.0(3) . .
C15 N3 Pb1 Br1 159.28(16) . .
C16 N3 Pb1 Br1 105.8(2) . 2_676
C15 N3 Pb1 Br1 -110.0(2) . 2_676
C1 N1 Pb1 N3 143.8(2) . .
C5 N1 Pb1 N3 -27.8(2) . .
C1 N1 Pb1 N2 170.1(3) . .
C5 N1 Pb1 N2 -1.51(19) . .
C1 N1 Pb1 Br2 62.3(2) . .
C5 N1 Pb1 Br2 -109.3(2) . .
C1 N1 Pb1 Br1 -32.2(2) . .
C5 N1 Pb1 Br1 156.2(2) . .
C1 N1 Pb1 Br1 -114.1(2) . 2_676
C5 N1 Pb1 Br1 74.3(2) . 2_676
C6 N2 Pb1 N4 -157.5(2) . .
C13 N2 Pb1 N4 -9.1(2) . .
C6 N2 Pb1 N3 174.7(2) . .
C13 N2 Pb1 N3 -36.92(19) . .
C6 N2 Pb1 N1 17.4(2) . .
C13 N2 Pb1 N1 165.7(2) . .
C6 N2 Pb1 Br2 106.2(2) . .
C13 N2 Pb1 Br2 -105.45(19) . .
C6 N2 Pb1 Br1 -16.8(3) . .
C13 N2 Pb1 Br1 131.50(17) . .
C6 N2 Pb1 Br1 -80.2(2) . 2_676
C13 N2 Pb1 Br1 68.13(19) . 2_676
Pb1 Br1 Pb1 N4 87.08(5) 2_676 .
Pb1 Br1 Pb1 N3 95.35(12) 2_676 .
Pb1 Br1 Pb1 N1 -91.41(5) 2_676 .
Pb1 Br1 Pb1 N2 -62.01(8) 2_676 .
Pb1 Br1 Pb1 Br2 170.418(10) 2_676 .
Pb1 Br1 Pb1 Br1 0.0 2_676 2_676
